data_2021918
loop_
_publ_author_name
'Mishra, Risha'
'Pallepogu, Raghavaiah'

_publ_section_title
;
 Supramolecular heterosynthon assemblies of ortho-phenylenediamine with
 substituted aromatic carboxylic acids
;
_journal_issue 1
_journal_name_full 'Acta Crystallographica Section B Structural Science, Crystal Engineering and Materials'
_journal_page_first 32
_journal_paper_doi 10.1107/S2052520617014299
_journal_volume 74
_journal_year 2018
_chemical_formula_moiety 'C7 H3 N2 O6, C6 H9 N2'
_chemical_formula_sum 'C13 H12 N4 O6'
_chemical_formula_weight 320.27
_space_group_crystal_system monoclinic
_space_group_IT_number 14
_space_group_name_Hall '-P 2ybc'
_space_group_name_H-M_alt 'P 1 21/c 1'
_atom_sites_solution_hydrogens mixed
_atom_sites_solution_primary direct
_audit_creation_date 2017-04-20
_audit_creation_method
;
Olex2 1.2
(compiled 2017.03.28 svn.r3405 for OlexSys, GUI svn.r5335)
;
_cell_angle_alpha 90
_cell_angle_beta 96.8050(10)
_cell_angle_gamma 90
_cell_formula_units_Z 4
_cell_length_a 11.9565(10)
_cell_length_b 5.7973(5)
_cell_length_c 20.2355(16)
_cell_measurement_reflns_used 4514
_cell_measurement_temperature 298(2)
_cell_measurement_theta_max 25.97
_cell_measurement_theta_min 2.50
_cell_volume 1392.8(2)
_computing_molecular_graphics 'Olex2 (Dolomanov et al., 2009)'
_computing_publication_material 'Olex2 (Dolomanov et al., 2009)'
_computing_structure_refinement 'ShelXL (Sheldrick, 2015)'
_computing_structure_solution 'ShelXS (Sheldrick, 2008)'
_diffrn_ambient_temperature 298(2)
_diffrn_detector 'CCD area detector'
_diffrn_detector_type 'Bruker SMART CCD 1K area detector'
_diffrn_measured_fraction_theta_full 1.000
_diffrn_measured_fraction_theta_max 0.995
_diffrn_measurement_device 'three-circle diffractometer'
_diffrn_measurement_device_type 'CCD area detector'
_diffrn_measurement_method 'phi and omega scans'
_diffrn_radiation_monochromator graphite
_diffrn_radiation_probe x-ray
_diffrn_radiation_type MoK\a
_diffrn_radiation_wavelength 0.71073
_diffrn_reflns_av_R_equivalents 0.0222
_diffrn_reflns_av_unetI/netI 0.0228
_diffrn_reflns_Laue_measured_fraction_full 1.000
_diffrn_reflns_Laue_measured_fraction_max 0.995
_diffrn_reflns_limit_h_max 14
_diffrn_reflns_limit_h_min -14
_diffrn_reflns_limit_k_max 7
_diffrn_reflns_limit_k_min -7
_diffrn_reflns_limit_l_max 24
_diffrn_reflns_limit_l_min -24
_diffrn_reflns_number 8392
_diffrn_reflns_point_group_measured_fraction_full 1.000
_diffrn_reflns_point_group_measured_fraction_max 0.995
_diffrn_reflns_theta_full 25.242
_diffrn_reflns_theta_max 25.997
_diffrn_reflns_theta_min 1.715
_diffrn_source 'sealed X-ray tube'
_diffrn_source_target Mo
_exptl_absorpt_coefficient_mu 0.124
_exptl_absorpt_correction_type none
_exptl_crystal_density_diffrn 1.527
_exptl_crystal_description block
_exptl_crystal_F_000 664
_exptl_crystal_size_max 0.4
_exptl_crystal_size_mid 0.32
_exptl_crystal_size_min 0.22
_refine_diff_density_max 0.196
_refine_diff_density_min -0.223
_refine_diff_density_rms 0.040
_refine_ls_extinction_coef 0.025(2)
_refine_ls_extinction_expression Fc^*^=kFc[1+0.001xFc^2^\l^3^/sin(2\q)]^-1/4^
_refine_ls_extinction_method SHELXL
_refine_ls_goodness_of_fit_ref 1.032
_refine_ls_hydrogen_treatment mixed
_refine_ls_matrix_type full
_refine_ls_number_parameters 229
_refine_ls_number_reflns 2720
_refine_ls_number_restraints 1
_refine_ls_restrained_S_all 1.033
_refine_ls_R_factor_all 0.0463
_refine_ls_R_factor_gt 0.0372
_refine_ls_shift/su_max 0.000
_refine_ls_shift/su_mean 0.000
_refine_ls_structure_factor_coef Fsqd
_refine_ls_weighting_details
;
 w=1/[\s^2^(Fo^2^)+(0.0523P)^2^+0.2953P]
 where P=(Fo^2^+2Fc^2^)/3
;
_refine_ls_weighting_scheme calc
_refine_ls_wR_factor_gt 0.0961
_refine_ls_wR_factor_ref 0.1025
_reflns_Friedel_coverage 0.000
_reflns_number_gt 2255
_reflns_number_total 2720
_reflns_threshold_expression 'I > 2\s(I)'
_cod_data_source_file eb5067sup1.cif
_cod_data_source_block OPDDNB
_cod_database_code 2021918
_shelxl_version_number 2012-9
_shelx_space_group_comment
;
The symmetry employed for this shelxl refinement is uniquely defined
by the following loop, which should always be used as a source of
symmetry information in preference to the above space-group names.
They are only intended as comments.
;
_shelx_estimated_absorpt_t_max 0.973
_shelx_estimated_absorpt_t_min 0.952
_olex2_refinement_description
;
1. Fixed Uiso
 At 1.2 times of:
  All C(H) groups
2. Restrained distances
 N1-H1A
 0.95 with sigma of 0.02
3.a Aromatic/amide H refined with riding coordinates:
 C3(H3), C4(H4), C5(H5), C6(H6), C8(H8), C10(H10), C12(H12)
;
_olex2_submission_special_instructions 'No special instructions were received'

loop_
_space_group_symop_operation_xyz
'x, y, z'
'-x, y+1/2, -z+1/2'
'-x, -y, -z'
'x, -y-1/2, z-1/2'

loop_
_atom_site_label
_atom_site_type_symbol
_atom_site_fract_x
_atom_site_fract_y
_atom_site_fract_z
_atom_site_U_iso_or_equiv
_atom_site_adp_type
_atom_site_occupancy
_atom_site_site_symmetry_order
_atom_site_calc_flag
_atom_site_refinement_flags_posn
C1 C -0.02057(11) 0.5918(2) 0.11959(7) 0.0364(3) Uani 1 1 d .
C2 C 0.04750(11) 0.4009(2) 0.11379(7) 0.0370(3) Uani 1 1 d .
C3 C 0.14150(13) 0.3750(3) 0.16095(8) 0.0468(4) Uani 1 1 d .
H3 H 0.1883 0.2477 0.1587 0.056 Uiso 1 1 calc R
C4 C 0.16605(14) 0.5350(3) 0.21070(8) 0.0549(5) Uani 1 1 d .
H4 H 0.2303 0.5169 0.2410 0.066 Uiso 1 1 calc R
C5 C 0.09672(15) 0.7212(3) 0.21623(8) 0.0561(5) Uani 1 1 d .
H5 H 0.1131 0.8274 0.2505 0.067 Uiso 1 1 calc R
C6 C 0.00233(14) 0.7495(3) 0.17043(8) 0.0466(4) Uani 1 1 d .
H6 H -0.0455 0.8742 0.1739 0.056 Uiso 1 1 calc R
C7 C 0.61344(11) 1.0133(2) 0.10335(7) 0.0344(3) Uani 1 1 d .
C8 C 0.50549(11) 1.0800(2) 0.07800(7) 0.0350(3) Uani 1 1 d .
H8 H 0.4939 1.2148 0.0532 0.042 Uiso 1 1 calc R
C9 C 0.41573(11) 0.9441(3) 0.09008(7) 0.0361(3) Uani 1 1 d .
C10 C 0.42691(12) 0.7466(3) 0.12818(7) 0.0385(3) Uani 1 1 d .
H10 H 0.3651 0.6575 0.1359 0.046 Uiso 1 1 calc R
C11 C 0.53474(12) 0.6887(2) 0.15419(7) 0.0365(3) Uani 1 1 d .
C12 C 0.62780(12) 0.8150(2) 0.14182(7) 0.0360(3) Uani 1 1 d .
H12 H 0.6996 0.7676 0.1591 0.043 Uiso 1 1 calc R
C13 C 0.71393(12) 1.1578(2) 0.08960(7) 0.0373(3) Uani 1 1 d .
N1 N -0.11715(10) 0.6301(2) 0.06916(7) 0.0376(3) Uani 1 1 d D
N2 N 0.02375(12) 0.2482(2) 0.05945(7) 0.0410(3) Uani 1 1 d .
N3 N 0.30192(10) 1.0163(3) 0.06292(6) 0.0462(3) Uani 1 1 d .
N4 N 0.55037(12) 0.4850(2) 0.19748(6) 0.0453(3) Uani 1 1 d .
O1 O 0.69505(9) 1.35826(19) 0.07061(7) 0.0556(3) Uani 1 1 d .
O2 O 0.80852(8) 1.06383(19) 0.09830(6) 0.0530(3) Uani 1 1 d .
O3 O 0.29111(10) 1.2025(2) 0.03500(7) 0.0652(4) Uani 1 1 d .
O4 O 0.22317(9) 0.8874(2) 0.06994(7) 0.0639(4) Uani 1 1 d .
O5 O 0.64379(11) 0.4469(2) 0.22610(6) 0.0678(4) Uani 1 1 d .
O6 O 0.46814(12) 0.3639(2) 0.20265(6) 0.0595(3) Uani 1 1 d .
H1A H -0.1788(14) 0.517(3) 0.0696(9) 0.060(5) Uiso 1 1 d D
H1B H -0.1497(15) 0.777(3) 0.0767(8) 0.052(5) Uiso 1 1 d .
H1C H -0.0939(16) 0.635(3) 0.0278(10) 0.062(6) Uiso 1 1 d .
H2A H -0.0470(17) 0.205(3) 0.0574(8) 0.047(5) Uiso 1 1 d .
H2B H 0.0661(15) 0.122(3) 0.0640(9) 0.053(5) Uiso 1 1 d .

loop_
_atom_site_aniso_label
_atom_site_aniso_U_11
_atom_site_aniso_U_22
_atom_site_aniso_U_33
_atom_site_aniso_U_23
_atom_site_aniso_U_13
_atom_site_aniso_U_12
C1 0.0300(7) 0.0402(8) 0.0395(7) 0.0078(6) 0.0063(6) 0.0008(6)
C2 0.0300(7) 0.0417(8) 0.0402(8) 0.0097(6) 0.0083(6) 0.0011(6)
C3 0.0360(8) 0.0558(10) 0.0490(9) 0.0132(7) 0.0064(7) 0.0083(7)
C4 0.0446(9) 0.0734(12) 0.0441(9) 0.0123(8) -0.0054(7) -0.0006(9)
C5 0.0594(11) 0.0641(11) 0.0431(9) -0.0024(8) -0.0009(8) -0.0035(9)
C6 0.0470(9) 0.0464(9) 0.0470(9) 0.0010(7) 0.0083(7) 0.0028(7)
C7 0.0307(7) 0.0351(7) 0.0377(7) -0.0045(6) 0.0057(6) 0.0029(6)
C8 0.0345(7) 0.0358(7) 0.0355(7) 0.0008(6) 0.0068(6) 0.0060(6)
C9 0.0286(7) 0.0442(8) 0.0356(7) -0.0012(6) 0.0047(5) 0.0058(6)
C10 0.0336(7) 0.0433(8) 0.0398(8) -0.0008(6) 0.0094(6) -0.0009(6)
C11 0.0408(8) 0.0362(7) 0.0332(7) 0.0015(6) 0.0074(6) 0.0047(6)
C12 0.0309(7) 0.0393(8) 0.0376(7) -0.0029(6) 0.0026(6) 0.0067(6)
C13 0.0325(7) 0.0360(8) 0.0433(8) -0.0050(6) 0.0046(6) 0.0004(6)
N1 0.0293(6) 0.0377(7) 0.0458(7) 0.0046(5) 0.0042(5) 0.0045(5)
N2 0.0306(7) 0.0405(7) 0.0524(8) 0.0024(6) 0.0072(6) 0.0059(6)
N3 0.0312(7) 0.0600(9) 0.0478(7) 0.0058(6) 0.0064(5) 0.0079(6)
N4 0.0552(8) 0.0407(7) 0.0414(7) 0.0039(5) 0.0114(6) 0.0080(6)
O1 0.0416(6) 0.0392(6) 0.0873(9) 0.0125(6) 0.0125(6) 0.0018(5)
O2 0.0290(6) 0.0420(6) 0.0880(9) 0.0001(6) 0.0064(5) 0.0017(5)
O3 0.0421(7) 0.0733(9) 0.0786(9) 0.0304(7) 0.0010(6) 0.0149(6)
O4 0.0301(6) 0.0751(9) 0.0868(9) 0.0124(7) 0.0084(6) -0.0008(6)
O5 0.0589(8) 0.0724(9) 0.0708(8) 0.0289(7) 0.0030(7) 0.0197(7)
O6 0.0740(9) 0.0467(7) 0.0592(7) 0.0107(5) 0.0137(6) -0.0086(6)

loop_
_atom_type_symbol
_atom_type_description
_atom_type_scat_dispersion_real
_atom_type_scat_dispersion_imag
_atom_type_scat_source
C C 0.0033 0.0016 'International Tables Vol C Tables 4.2.6.8 and 6.1.1.4'
H H 0.0000 0.0000 'International Tables Vol C Tables 4.2.6.8 and 6.1.1.4'
N N 0.0061 0.0033 'International Tables Vol C Tables 4.2.6.8 and 6.1.1.4'
O O 0.0106 0.0060 'International Tables Vol C Tables 4.2.6.8 and 6.1.1.4'

loop_
_geom_angle_atom_site_label_1
_geom_angle_atom_site_label_2
_geom_angle_atom_site_label_3
_geom_angle
C2 C1 N1 118.94(13)
C6 C1 C2 121.69(14)
C6 C1 N1 119.34(13)
C1 C2 C3 117.49(14)
C1 C2 N2 119.97(13)
C3 C2 N2 122.45(14)
C2 C3 H3 119.5
C4 C3 C2 120.92(15)
C4 C3 H3 119.5
C3 C4 H4 119.6
C5 C4 C3 120.75(15)
C5 C4 H4 119.6
C4 C5 H5 120.3
C4 C5 C6 119.40(16)
C6 C5 H5 120.3
C1 C6 C5 119.72(15)
C1 C6 H6 120.1
C5 C6 H6 120.1
C8 C7 C12 119.13(13)
C8 C7 C13 120.05(13)
C12 C7 C13 120.82(12)
C7 C8 H8 120.5
C9 C8 C7 119.05(13)
C9 C8 H8 120.5
C8 C9 C10 123.31(13)
C8 C9 N3 118.57(13)
C10 C9 N3 118.09(13)
C9 C10 H10 121.9
C11 C10 C9 116.18(13)
C11 C10 H10 121.9
C10 C11 C12 122.74(13)
C10 C11 N4 118.14(13)
C12 C11 N4 119.12(13)
C7 C12 H12 120.2
C11 C12 C7 119.52(13)
C11 C12 H12 120.2
O1 C13 C7 117.17(13)
O1 C13 O2 125.65(14)
O2 C13 C7 117.18(13)
C1 N1 H1A 114.8(11)
C1 N1 H1B 109.0(10)
C1 N1 H1C 110.1(12)
H1A N1 H1B 105.9(15)
H1A N1 H1C 109.6(16)
H1B N1 H1C 107.1(16)
C2 N2 H2A 108.5(11)
C2 N2 H2B 112.1(11)
H2A N2 H2B 107.7(16)
O3 N3 C9 117.99(13)
O3 N3 O4 123.65(13)
O4 N3 C9 118.36(13)
O5 N4 C11 118.36(14)
O5 N4 O6 123.86(13)
O6 N4 C11 117.78(13)

loop_
_geom_bond_atom_site_label_1
_geom_bond_atom_site_label_2
_geom_bond_distance
C1 C2 1.387(2)
C1 C6 1.379(2)
C1 N1 1.4645(18)
C2 C3 1.394(2)
C2 N2 1.414(2)
C3 H3 0.9300
C3 C4 1.375(2)
C4 H4 0.9300
C4 C5 1.374(3)
C5 H5 0.9300
C5 C6 1.383(2)
C6 H6 0.9300
C7 C8 1.3864(19)
C7 C12 1.387(2)
C7 C13 1.517(2)
C8 H8 0.9300
C8 C9 1.377(2)
C9 C10 1.378(2)
C9 N3 1.4668(18)
C10 H10 0.9300
C10 C11 1.375(2)
C11 C12 1.380(2)
C11 N4 1.4689(19)
C12 H12 0.9300
C13 O1 1.2364(18)
C13 O2 1.2488(17)
N1 H1A 0.989(14)
N1 H1B 0.957(19)
N1 H1C 0.91(2)
N2 H2A 0.878(19)
N2 H2B 0.890(19)
N3 O3 1.2182(18)
N3 O4 1.2231(17)
N4 O5 1.2160(17)
N4 O6 1.2228(18)

loop_
_geom_hbond_atom_site_label_D
_geom_hbond_atom_site_label_H
_geom_hbond_atom_site_label_A
_geom_hbond_distance_DH
_geom_hbond_distance_HA
_geom_hbond_distance_DA
_geom_hbond_angle_DHA
_geom_hbond_site_symmetry_A
C6 H6 O2 0.93 2.44 3.165(2) 134.7 1_455
N1 H1A O1 0.989(14) 1.768(15) 2.7462(17) 169.5(17) 1_445
N1 H1B O2 0.957(19) 1.80(2) 2.7540(17) 171.5(16) 1_455
N1 H1C N2 0.91(2) 2.15(2) 3.0341(19) 162.0(17) 3_565
N2 H2A O2 0.878(19) 2.163(19) 2.9770(17) 153.9(15) 1_445
N2 H2B O4 0.890(19) 2.309(19) 3.1598(18) 159.9(15) 1_545
